data_7230717
loop_
_publ_author_name
'Kalinowska-T\/lu\'scik, Justyna'
'Staro\'n, Jakub'
'Krawczuk, Anna'
'Mordalski, Stefan'
'Warszycki, Dawid'
'Sata\/la, Grzegorz'
'Hogendorf, Adam S.'
'Bojarski, Andrzej J.'

_publ_section_title
;
 The effect of the intramolecular C--H&#x22EF;O interactions on the
 conformational preferences of bis-arylsulfones -- 5-HT6 receptor
 antagonists and beyond
;
_journal_issue 33
_journal_name_full 'RSC Advances'
_journal_page_first 18672
_journal_paper_doi 10.1039/C8RA03107J
_journal_volume 8
_journal_year 2018
_chemical_absolute_configuration unk
_chemical_formula_moiety '4(C20 H22 N3 O), C2 O4, 2(C2 H O4), C2 H2 O4, 2(H2 O)'
_chemical_formula_sum 'C88 H96 N12 O22'
_chemical_formula_weight 1673.76
_space_group_IT_number 4
_symmetry_cell_setting monoclinic
_symmetry_Int_Tables_number 4
_symmetry_space_group_name_Hall 'P 2yb'
_symmetry_space_group_name_H-M 'P 1 21 1'
_atom_sites_solution_hydrogens mixed
_audit_creation_date 2015-09-23T16:30:22-00:00
_audit_creation_method 'WinGX routine CIF_UPDATE'
_audit_update_record
;
2017-05-15 deposited with the CCDC.
2018-05-16 downloaded from the CCDC.
;
_cell_angle_alpha 90
_cell_angle_beta 98.867(3)
_cell_angle_gamma 90
_cell_formula_units_Z 2
_cell_length_a 7.3613(2)
_cell_length_b 39.3723(9)
_cell_length_c 14.2823(4)
_cell_measurement_reflns_used 13369
_cell_measurement_temperature 120(2)
_cell_measurement_theta_max 29.4709
_cell_measurement_theta_min 2.8422
_cell_volume 4089.99(19)
_computing_cell_refinement
;
        CrysAlisPro, Agilent Technologies,
        Version 1.171.36.20 (release 27-06-2012 CrysAlis171 .NET)
        (compiled Jul 11 2012,15:38:31)
;
_computing_data_collection
;
        CrysAlisPro, Agilent Technologies,
        Version 1.171.36.20 (release 27-06-2012 CrysAlis171 .NET)
        (compiled Jul 11 2012,15:38:31)
;
_computing_data_reduction
;
        CrysAlisPro, Agilent Technologies,
        Version 1.171.36.20 (release 27-06-2012 CrysAlis171 .NET)
        (compiled Jul 11 2012,15:38:31)
;
_computing_structure_refinement 'SHELXL-2014/6 (Sheldrick, 2014)'
_diffrn_ambient_temperature 120(2)
_diffrn_detector_area_resol_mean 10.3756
_diffrn_measured_fraction_theta_full 0.998
_diffrn_measured_fraction_theta_max 0.941
_diffrn_measurement_device_type 'SuperNova, Dual, Cu at zero, Atlas'
_diffrn_measurement_method '\w scans'
_diffrn_orient_matrix_UB_11 -0.0045305
_diffrn_orient_matrix_UB_12 0.002966
_diffrn_orient_matrix_UB_13 0.0485513
_diffrn_orient_matrix_UB_21 -0.0055223
_diffrn_orient_matrix_UB_22 0.0177338
_diffrn_orient_matrix_UB_23 -0.0087379
_diffrn_orient_matrix_UB_31 -0.0972853
_diffrn_orient_matrix_UB_32 -0.0011435
_diffrn_orient_matrix_UB_33 -0.0095229
_diffrn_radiation_monochromator mirror
_diffrn_radiation_type MoK\a
_diffrn_radiation_wavelength 0.71073
_diffrn_reflns_av_R_equivalents 0.0558
_diffrn_reflns_av_unetI/netI 0.0896
_diffrn_reflns_Laue_measured_fraction_full 0.998
_diffrn_reflns_Laue_measured_fraction_max 0.941
_diffrn_reflns_limit_h_max 10
_diffrn_reflns_limit_h_min -9
_diffrn_reflns_limit_k_max 53
_diffrn_reflns_limit_k_min -54
_diffrn_reflns_limit_l_max 19
_diffrn_reflns_limit_l_min -19
_diffrn_reflns_number 57362
_diffrn_reflns_point_group_measured_fraction_full 0.998
_diffrn_reflns_point_group_measured_fraction_max 0.911
_diffrn_reflns_theta_full 25
_diffrn_reflns_theta_max 29.536
_diffrn_reflns_theta_min 2.848
_exptl_absorpt_coefficient_mu 0.099
_exptl_absorpt_correction_T_max 1
_exptl_absorpt_correction_T_min 0.59601
_exptl_absorpt_correction_type multi-scan
_exptl_absorpt_process_details
;
        CrysAlisPro, Agilent Technologies,
        Version 1.171.36.20 (release 27-06-2012 CrysAlis171 .NET)
        (compiled Jul 11 2012,15:38:31)
        Empirical absorption correction using spherical harmonics,
 implemented in SCALE3 ABSPACK scaling algorithm.
;
_exptl_crystal_colour white
_exptl_crystal_density_diffrn 1.359
_exptl_crystal_description block
_exptl_crystal_F_000 1768
_exptl_crystal_size_max 0.5
_exptl_crystal_size_mid 0.3
_exptl_crystal_size_min 0.2
_refine_diff_density_max 0.22
_refine_diff_density_min -0.235
_refine_diff_density_rms 0.053
_refine_ls_extinction_method none
_refine_ls_goodness_of_fit_ref 1.028
_refine_ls_hydrogen_treatment mixed
_refine_ls_matrix_type full
_refine_ls_number_parameters 1149
_refine_ls_number_reflns 20842
_refine_ls_number_restraints 2
_refine_ls_restrained_S_all 1.028
_refine_ls_R_factor_all 0.0942
_refine_ls_R_factor_gt 0.0576
_refine_ls_shift/su_max 0
_refine_ls_shift/su_mean 0
_refine_ls_structure_factor_coef Fsqd
_refine_ls_weighting_details 'w=1/[\s^2^(Fo^2^)+(0.0462P)^2^+0.6003P] where P=(Fo^2^+2Fc^2^)/3'
_refine_ls_weighting_scheme calc
_refine_ls_wR_factor_gt 0.1068
_refine_ls_wR_factor_ref 0.123
_reflns_Friedel_coverage 0.911
_reflns_Friedel_fraction_full 0.998
_reflns_Friedel_fraction_max 0.881
_reflns_number_gt 14999
_reflns_number_total 20842
_reflns_threshold_expression 'I > 2\s(I)'
_cod_data_source_file c8ra03107j2.cif
_cod_data_source_block 4b
_cod_original_sg_symbol_H-M 'P 21'
_cod_database_code 7230717
_shelx_estimated_absorpt_t_min 0.952
_shelx_estimated_absorpt_t_max 0.98

loop_
_symmetry_equiv_pos_as_xyz
'x, y, z'
'-x, y+1/2, -z'

loop_
_atom_site_label
_atom_site_type_symbol
_atom_site_fract_x
_atom_site_fract_y
_atom_site_fract_z
_atom_site_U_iso_or_equiv
_atom_site_adp_type
_atom_site_occupancy
_atom_site_site_symmetry_order
_atom_site_calc_flag
_atom_site_refinement_flags_posn
_atom_site_refinement_flags_adp
O82 O 0.5406(4) 0.68091(7) 1.0480(2) 0.0286(6) Uani 1 1 d . .
O73 O 1.1293(4) 0.40140(7) 0.65519(19) 0.0266(6) Uani 1 1 d . .
O63 O 0.3285(4) 0.26219(6) 0.72404(18) 0.0284(6) Uani 1 1 d . .
O83 O 0.6189(4) 0.70755(6) 1.18399(18) 0.0243(6) Uani 1 1 d . .
O81 O 0.5390(4) 0.74848(7) 0.9715(2) 0.0310(6) Uani 1 1 d . .
O72 O 1.0303(4) 0.43041(6) 0.52540(19) 0.0265(6) Uani 1 1 d . .
O61 O 0.2958(4) 0.32014(7) 0.6258(2) 0.0327(7) Uani 1 1 d . .
O62 O 0.1593(4) 0.28433(7) 0.8260(2) 0.0325(7) Uani 1 1 d . .
N51A N 1.0019(4) 0.64267(7) 0.9071(2) 0.0203(7) Uani 1 1 d . .
O60 O 0.1592(4) 0.34424(6) 0.73847(19) 0.0298(7) Uani 1 1 d . .
O71 O 0.8220(4) 0.35955(7) 0.5720(2) 0.0348(7) Uani 1 1 d . .
O92 O 0.0550(4) 0.81495(6) 0.7456(2) 0.0298(7) Uani 1 1 d . .
O91 O 0.3147(4) 0.78538(7) 0.8692(2) 0.0281(6) Uani 1 1 d D .
N51C N 0.4891(4) 0.46272(7) 0.3704(2) 0.0211(7) Uani 1 1 d . .
N51B N 0.8298(5) 0.72697(8) 0.5670(2) 0.0266(7) Uani 1 1 d . .
N51 N 0.2515(5) 0.37672(8) 1.0201(2) 0.0253(7) Uani 1 1 d . .
N54 N -0.0317(5) 0.34344(8) 0.8886(3) 0.0281(8) Uani 1 1 d . .
O10 O 0.8894(4) 0.48183(7) 1.2209(2) 0.0331(7) Uani 1 1 d . .
O93 O 0.2589(4) 0.82410(7) 0.6467(2) 0.0295(6) Uani 1 1 d . .
O80 O 0.3593(4) 0.75526(7) 1.0834(2) 0.0331(7) Uani 1 1 d . .
N1A N 0.8636(4) 0.52626(7) 0.8903(2) 0.0211(7) Uani 1 1 d . .
N54A N 0.9156(4) 0.71420(8) 0.8915(2) 0.0206(7) Uani 1 1 d . .
C71 C 1.0389(5) 0.40408(9) 0.5689(3) 0.0207(8) Uani 1 1 d . .
O90 O 0.5196(4) 0.79331(7) 0.7698(2) 0.0306(7) Uani 1 1 d . .
N1 N 0.6115(4) 0.47196(8) 1.1305(2) 0.0244(7) Uani 1 1 d . .
N1C N 0.4113(5) 0.58068(7) 0.3905(2) 0.0268(7) Uani 1 1 d . .
C9 C 0.6278(5) 0.43691(9) 1.1161(3) 0.0227(8) Uani 1 1 d . .
O70 O 0.9644(4) 0.36397(7) 0.44443(19) 0.0337(7) Uani 1 1 d . .
C5A C 1.0387(5) 0.61001(9) 0.9502(3) 0.0202(8) Uani 1 1 d . .
N54B N 0.5370(5) 0.76237(8) 0.4469(2) 0.0281(8) Uani 1 1 d . .
N54C N 0.3466(4) 0.39456(7) 0.3476(2) 0.0194(7) Uani 1 1 d . .
O10A O 0.9060(4) 0.48018(6) 0.9872(2) 0.0299(6) Uani 1 1 d . .
C91 C 0.2073(5) 0.81304(9) 0.7244(3) 0.0237(8) Uani 1 1 d . .
O10C O 0.5915(5) 0.62663(7) 0.4362(3) 0.0495(9) Uani 1 1 d . .
O10B O 1.4213(4) 0.62246(8) 0.7940(2) 0.0453(8) Uani 1 1 d . .
C11 C 0.7183(5) 0.53070(10) 1.1636(3) 0.0274(9) Uani 1 1 d . .
C90 C 0.3669(6) 0.79584(9) 0.7906(3) 0.0244(8) Uani 1 1 d . .
C11A C 0.7535(5) 0.46980(9) 0.8321(3) 0.0218(8) Uani 1 1 d . .
N1B N 1.1793(4) 0.62964(8) 0.6750(2) 0.0260(7) Uani 1 1 d . .
C60 C 0.2311(5) 0.31981(9) 0.7007(3) 0.0229(8) Uani 1 1 d . .
C10 C 0.7506(5) 0.49337(10) 1.1748(3) 0.0264(9) Uani 1 1 d . .
C8 C 0.7813(6) 0.41626(10) 1.1365(3) 0.0269(9) Uani 1 1 d . .
H8 H 0.8991 0.4252 1.1607 0.032 Uiso 1 1 calc R U
C3B C 0.9010(5) 0.64878(9) 0.6090(3) 0.0247(8) Uani 1 1 d . .
H3B H 0.7743 0.6494 0.5828 0.03 Uiso 1 1 calc R U
C3 C 0.3258(5) 0.45283(9) 1.0735(3) 0.0246(8) Uani 1 1 d . .
H3 H 0.1971 0.4521 1.052 0.03 Uiso 1 1 calc R U
C10A C 0.8464(5) 0.49169(9) 0.9098(3) 0.0228(8) Uani 1 1 d . .
C81 C 0.5531(5) 0.70708(9) 1.0934(3) 0.0197(8) Uani 1 1 d . .
C52B C 0.7492(6) 0.71363(10) 0.4734(3) 0.0279(9) Uani 1 1 d . .
H2BA H 0.7559 0.6885 0.4742 0.033 Uiso 1 1 calc R U
H2BB H 0.821 0.722 0.4249 0.033 Uiso 1 1 calc R U
C52 C 0.1797(6) 0.39151(10) 0.9269(3) 0.0282(9) Uani 1 1 d . .
H52A H 0.2565 0.3839 0.8798 0.034 Uiso 1 1 calc R U
H52B H 0.1876 0.4166 0.931 0.034 Uiso 1 1 calc R U
C55C C 0.2240(5) 0.42505(9) 0.3411(3) 0.0229(8) Uani 1 1 d . .
H5CA H 0.1062 0.419 0.3622 0.027 Uiso 1 1 calc R U
H5CB H 0.1971 0.4328 0.2745 0.027 Uiso 1 1 calc R U
C3A C 0.8117(5) 0.57771(9) 0.8218(3) 0.0209(8) Uani 1 1 d . .
H3A H 0.765 0.5953 0.7794 0.025 Uiso 1 1 calc R U
C5B C 1.0038(6) 0.71283(10) 0.6041(3) 0.0255(9) Uani 1 1 d . .
C80 C 0.4782(5) 0.74059(9) 1.0470(3) 0.0229(8) Uani 1 1 d . .
C4C C 0.4624(5) 0.52403(9) 0.3889(3) 0.0234(8) Uani 1 1 d . .
C2B C 0.9973(5) 0.62082(10) 0.6410(3) 0.0238(8) Uani 1 1 d . .
H2B H 0.9485 0.5985 0.6406 0.029 Uiso 1 1 calc R U
C55A C 0.7733(5) 0.68740(9) 0.8650(3) 0.0236(8) Uani 1 1 d . .
H5AB H 0.7643 0.6822 0.7966 0.028 Uiso 1 1 calc R U
H5AA H 0.6522 0.6959 0.8765 0.028 Uiso 1 1 calc R U
C53C C 0.5298(5) 0.40392(9) 0.3236(3) 0.0215(8) Uani 1 1 d . .
H3CA H 0.5164 0.4098 0.2555 0.026 Uiso 1 1 calc R U
H3CB H 0.613 0.3841 0.3347 0.026 Uiso 1 1 calc R U
C55 C 0.0406(6) 0.32856(10) 0.9832(3) 0.0315(10) Uani 1 1 d . .
H55A H 0.0346 0.3035 0.9794 0.038 Uiso 1 1 calc R U
H55B H -0.0364 0.3361 1.0303 0.038 Uiso 1 1 calc R U
C11B C 1.2853(5) 0.57186(10) 0.7257(3) 0.0296(9) Uani 1 1 d . .
C52C C 0.6148(5) 0.43358(9) 0.3817(3) 0.0228(8) Uani 1 1 d . .
H2CB H 0.641 0.427 0.4494 0.027 Uiso 1 1 calc R U
H2CA H 0.7324 0.4399 0.3608 0.027 Uiso 1 1 calc R U
C4B C 1.0242(5) 0.67746(9) 0.6214(3) 0.0228(8) Uani 1 1 d . .
C9B C 1.1970(6) 0.66483(10) 0.6636(3) 0.0263(9) Uani 1 1 d . .
C4A C 0.9435(5) 0.58166(9) 0.9076(3) 0.0199(8) Uani 1 1 d . .
C56C C 0.3161(5) 0.45310(9) 0.4024(3) 0.0227(8) Uani 1 1 d . .
H6CA H 0.2335 0.4731 0.3991 0.027 Uiso 1 1 calc R U
H6CB H 0.3413 0.4454 0.4691 0.027 Uiso 1 1 calc R U
C56A C 0.8203(5) 0.65538(9) 0.9216(3) 0.0236(8) Uani 1 1 d . .
H6AA H 0.8209 0.6601 0.9897 0.028 Uiso 1 1 calc R U
H6AB H 0.7259 0.6378 0.9016 0.028 Uiso 1 1 calc R U
C53B C 0.5518(6) 0.72458(10) 0.4476(3) 0.0295(9) Uani 1 1 d . .
H3BB H 0.5012 0.7156 0.3842 0.035 Uiso 1 1 calc R U
H3BA H 0.4785 0.7151 0.494 0.035 Uiso 1 1 calc R U
C56B C 0.8201(6) 0.76418(9) 0.5644(3) 0.0293(9) Uani 1 1 d . .
H6BB H 0.8925 0.7728 0.5166 0.035 Uiso 1 1 calc R U
H6BA H 0.8749 0.7734 0.6269 0.035 Uiso 1 1 calc R U
C15A C 0.5450(6) 0.42410(10) 0.7862(3) 0.0344(10) Uani 1 1 d . .
H5PA H 0.457 0.4082 0.8015 0.041 Uiso 1 1 calc R U
C9A C 0.9715(5) 0.54961(9) 0.9500(3) 0.0209(8) Uani 1 1 d . .
C5 C 0.4280(6) 0.38946(9) 1.0579(3) 0.0237(8) Uani 1 1 d . .
C9C C 0.5371(6) 0.55517(10) 0.4256(3) 0.0278(9) Uani 1 1 d . .
C2C C 0.2632(5) 0.56534(10) 0.3319(3) 0.0247(8) Uani 1 1 d . .
H2C H 0.1595 0.577 0.2991 0.03 Uiso 1 1 calc R U
C52A C 1.1418(5) 0.66833(9) 0.9390(3) 0.0223(8) Uani 1 1 d . .
H2AA H 1.2648 0.6596 0.9313 0.027 Uiso 1 1 calc R U
H2AB H 1.1422 0.6734 1.0069 0.027 Uiso 1 1 calc R U
C7 C 0.7534(6) 0.38211(10) 1.1198(3) 0.0290(9) Uani 1 1 d . .
H7 H 0.8543 0.367 1.1356 0.035 Uiso 1 1 calc R U
C61 C 0.2393(5) 0.28571(9) 0.7561(3) 0.0227(8) Uani 1 1 d . .
C5C C 0.5646(5) 0.49394(9) 0.4089(3) 0.0234(8) Uani 1 1 d . .
C3C C 0.2907(5) 0.53158(9) 0.3295(3) 0.0240(8) Uani 1 1 d . .
H3C H 0.2108 0.5155 0.2946 0.029 Uiso 1 1 calc R U
C8B C 1.3500(6) 0.68521(11) 0.6888(3) 0.0317(10) Uani 1 1 d . .
H8B H 1.4653 0.6759 0.7157 0.038 Uiso 1 1 calc R U
C7A C 1.1855(5) 0.57232(9) 1.0726(3) 0.0247(8) Uani 1 1 d . .
H7A H 1.2706 0.5695 1.1292 0.03 Uiso 1 1 calc R U
C57A C 0.8730(6) 0.74554(9) 0.8340(3) 0.0277(9) Uani 1 1 d . .
H7AC H 0.8624 0.7399 0.7665 0.042 Uiso 1 1 calc R U
H7AB H 0.9718 0.7622 0.8507 0.042 Uiso 1 1 calc R U
H7AA H 0.7566 0.7552 0.8469 0.042 Uiso 1 1 calc R U
C4 C 0.4520(5) 0.42452(9) 1.0784(3) 0.0225(8) Uani 1 1 d . .
C12A C 0.7972(6) 0.47052(10) 0.7413(3) 0.0270(9) Uani 1 1 d . .
H2PA H 0.8836 0.4866 0.7253 0.032 Uiso 1 1 calc R U
C8A C 1.0892(5) 0.54416(10) 1.0335(3) 0.0242(8) Uani 1 1 d . .
H8A H 1.1036 0.5224 1.0624 0.029 Uiso 1 1 calc R U
C2A C 0.7672(5) 0.54445(9) 0.8131(3) 0.0221(8) Uani 1 1 d . .
H2A H 0.6839 0.5348 0.7627 0.027 Uiso 1 1 calc R U
C7B C 1.3284(6) 0.71916(11) 0.6734(3) 0.0335(10) Uani 1 1 d . .
H7B H 1.4297 0.7339 0.6916 0.04 Uiso 1 1 calc R U
C53A C 1.1009(5) 0.70039(9) 0.8812(3) 0.0218(8) Uani 1 1 d . .
H3AB H 1.1961 0.7177 0.9026 0.026 Uiso 1 1 calc R U
H3AA H 1.105 0.6954 0.8137 0.026 Uiso 1 1 calc R U
C57C C 0.2624(6) 0.36644(10) 0.2862(3) 0.0289(9) Uani 1 1 d . .
H7CC H 0.3458 0.3469 0.2923 0.043 Uiso 1 1 calc R U
H7CA H 0.2403 0.374 0.22 0.043 Uiso 1 1 calc R U
H7CB H 0.1454 0.3599 0.3058 0.043 Uiso 1 1 calc R U
C55B C 0.6243(6) 0.77634(10) 0.5404(3) 0.0315(10) Uani 1 1 d . .
H5BB H 0.5534 0.769 0.5904 0.038 Uiso 1 1 calc R U
H5BA H 0.6222 0.8015 0.5381 0.038 Uiso 1 1 calc R U
C15B C 1.2896(6) 0.51699(12) 0.7982(4) 0.0392(11) Uani 1 1 d . .
H5PB H 1.2911 0.5033 0.8532 0.047 Uiso 1 1 calc R U
C16A C 0.6281(6) 0.44593(10) 0.8548(3) 0.0292(9) Uani 1 1 d . .
H6PA H 0.6 0.4447 0.9175 0.035 Uiso 1 1 calc R U
C10B C 1.3031(5) 0.60933(11) 0.7364(3) 0.0304(9) Uani 1 1 d . .
C53 C -0.0168(6) 0.38124(10) 0.8943(3) 0.0279(9) Uani 1 1 d . .
H53A H -0.0954 0.39 0.9393 0.033 Uiso 1 1 calc R U
H53B H -0.0606 0.3913 0.8313 0.033 Uiso 1 1 calc R U
C12C C 0.3402(6) 0.66031(9) 0.2828(3) 0.0271(9) Uani 1 1 d . .
H2PC H 0.4602 0.6602 0.2661 0.033 Uiso 1 1 calc R U
C70 C 0.9330(5) 0.37243(9) 0.5261(3) 0.0241(8) Uani 1 1 d . .
C11C C 0.2967(6) 0.63821(9) 0.3514(3) 0.0260(9) Uani 1 1 d . .
C6B C 1.1590(6) 0.73285(10) 0.6309(3) 0.0322(10) Uani 1 1 d . .
H6B H 1.1502 0.7566 0.6201 0.039 Uiso 1 1 calc R U
C2 C 0.4255(5) 0.48051(10) 1.1053(3) 0.0261(9) Uani 1 1 d . .
H2 H 0.3764 0.5026 1.1098 0.031 Uiso 1 1 calc R U
C56 C 0.2376(6) 0.33960(10) 1.0146(3) 0.0309(10) Uani 1 1 d . .
H56B H 0.2835 0.3297 1.0775 0.037 Uiso 1 1 calc R U
H56A H 0.3155 0.331 0.9691 0.037 Uiso 1 1 calc R U
C6A C 1.1621(5) 0.60461(10) 1.0321(3) 0.0251(8) Uani 1 1 d . .
H6A H 1.232 0.6231 1.0612 0.03 Uiso 1 1 calc R U
C6 C 0.5825(6) 0.36862(10) 1.0807(3) 0.0299(9) Uani 1 1 d . .
H6 H 0.5712 0.3449 1.0693 0.036 Uiso 1 1 calc R U
C14A C 0.5875(6) 0.42493(10) 0.6956(3) 0.0326(10) Uani 1 1 d . .
H4PA H 0.5286 0.4098 0.6487 0.039 Uiso 1 1 calc R U
C12 C 0.6462(5) 0.54550(10) 1.0772(3) 0.0307(9) Uani 1 1 d . .
H12 H 0.605 0.5316 1.0238 0.037 Uiso 1 1 calc R U
C13 C 0.6348(6) 0.58053(11) 1.0693(4) 0.0373(11) Uani 1 1 d . .
H13 H 0.5908 0.5907 1.0097 0.045 Uiso 1 1 calc R U
C13C C 0.2092(6) 0.68257(11) 0.2386(3) 0.0347(10) Uani 1 1 d . .
H3PC H 0.2397 0.6977 0.1917 0.042 Uiso 1 1 calc R U
C8C C 0.7068(6) 0.55757(10) 0.4819(3) 0.0382(11) Uani 1 1 d . .
H8C H 0.7531 0.5786 0.5078 0.046 Uiso 1 1 calc R U
C10C C 0.4455(6) 0.61551(10) 0.3974(3) 0.0319(10) Uani 1 1 d . .
C12B C 1.2779(6) 0.55662(11) 0.6370(3) 0.0351(10) Uani 1 1 d . .
H2PB H 1.2714 0.5701 0.5815 0.042 Uiso 1 1 calc R U
C16B C 1.2949(5) 0.55214(11) 0.8061(3) 0.0337(10) Uani 1 1 d . .
H6PB H 1.3051 0.5626 0.8667 0.04 Uiso 1 1 calc R U
C13A C 0.7149(6) 0.44768(10) 0.6734(3) 0.0330(10) Uani 1 1 d . .
H3PA H 0.7471 0.4479 0.6115 0.04 Uiso 1 1 calc R U
C6C C 0.7389(6) 0.49660(10) 0.4627(3) 0.0317(10) Uani 1 1 d . .
H6C H 0.8131 0.4769 0.4749 0.038 Uiso 1 1 calc R U
C14B C 1.2821(6) 0.50187(11) 0.7105(4) 0.0391(11) Uani 1 1 d . .
H4PB H 1.2783 0.4778 0.7054 0.047 Uiso 1 1 calc R U
C16C C 0.1217(6) 0.63875(10) 0.3763(3) 0.0359(11) Uani 1 1 d . .
H6PC H 0.0912 0.6239 0.424 0.043 Uiso 1 1 calc R U
C15 C 0.7533(6) 0.58610(11) 1.2339(4) 0.0421(12) Uani 1 1 d . .
H15 H 0.7862 0.6001 1.288 0.05 Uiso 1 1 calc R U
C14C C 0.0344(6) 0.68286(11) 0.2622(4) 0.0382(11) Uani 1 1 d . .
H4PC H -0.0557 0.698 0.2312 0.046 Uiso 1 1 calc R U
C13B C 1.2801(6) 0.52132(12) 0.6309(4) 0.0410(11) Uani 1 1 d . .
H3PB H 1.2803 0.5107 0.5712 0.049 Uiso 1 1 calc R U
C16 C 0.7722(6) 0.55104(10) 1.2421(3) 0.0321(10) Uani 1 1 d . .
H16 H 0.8218 0.5411 1.3011 0.039 Uiso 1 1 calc R U
C57 C -0.2225(6) 0.33231(11) 0.8525(4) 0.0403(11) Uani 1 1 d . .
H57C H -0.3065 0.3416 0.8929 0.061 Uiso 1 1 calc R U
H57B H -0.2286 0.3074 0.8532 0.061 Uiso 1 1 calc R U
H57A H -0.2583 0.3405 0.7875 0.061 Uiso 1 1 calc R U
C14 C 0.6871(6) 0.60064(11) 1.1475(4) 0.0429(12) Uani 1 1 d . .
H14 H 0.6775 0.6246 1.142 0.052 Uiso 1 1 calc R U
C7C C 0.8056(6) 0.52784(11) 0.4988(3) 0.0415(12) Uani 1 1 d . .
H7C H 0.9236 0.5287 0.5366 0.05 Uiso 1 1 calc R U
C15C C -0.0086(6) 0.66118(11) 0.3306(4) 0.0421(12) Uani 1 1 d . .
H5PC H -0.1289 0.6615 0.347 0.05 Uiso 1 1 calc R U
O2W O 0.4473(5) 0.36611(7) 0.5191(2) 0.0294(7) Uani 1 1 d . .
O1W O 0.9933(4) 0.73681(8) 1.0719(2) 0.0310(7) Uani 1 1 d . .
C57B C 0.3443(6) 0.77391(11) 0.4199(3) 0.0366(11) Uani 1 1 d . .
H7BA H 0.2686 0.7647 0.4646 0.055 Uiso 1 1 calc R U
H7BC H 0.2969 0.7659 0.3558 0.055 Uiso 1 1 calc R U
H7BB H 0.34 0.7988 0.4213 0.055 Uiso 1 1 calc R U
H54B H 0.605(6) 0.7711(11) 0.400(3) 0.038(12) Uiso 1 1 d . .
H54C H 0.371(5) 0.3866(10) 0.411(3) 0.025(11) Uiso 1 1 d . .
H2W H 0.940(8) 0.7509(15) 1.101(4) 0.069(19) Uiso 1 1 d . .
H54 H 0.041(6) 0.3368(11) 0.849(3) 0.035(13) Uiso 1 1 d . .
H4W H 0.391(8) 0.3536(14) 0.553(4) 0.061(18) Uiso 1 1 d . .
H54A H 0.913(7) 0.7197(12) 0.956(4) 0.047(14) Uiso 1 1 d . .
H91 H 0.409(6) 0.7722(11) 0.908(3) 0.061(16) Uiso 1 1 d D .
H3W H 0.569(8) 0.3614(13) 0.538(4) 0.055(16) Uiso 1 1 d . .
H93 H 0.158(7) 0.8378(13) 0.604(4) 0.062(16) Uiso 1 1 d . .
H1W H 1.117(9) 0.7439(17) 1.081(5) 0.092 Uiso 1 1 d . U
H73 H 1.132(7) 0.3785(13) 0.675(4) 0.053(15) Uiso 1 1 d . .
H83 H 0.631(8) 0.7287(15) 1.215(4) 0.079 Uiso 1 1 d . U

loop_
_atom_site_aniso_label
_atom_site_aniso_U_11
_atom_site_aniso_U_22
_atom_site_aniso_U_33
_atom_site_aniso_U_23
_atom_site_aniso_U_13
_atom_site_aniso_U_12
O82 0.0280(15) 0.0234(14) 0.0334(16) -0.0088(12) 0.0012(13) -0.0011(12)
O73 0.0318(16) 0.0214(14) 0.0246(15) -0.0001(12) -0.0025(12) -0.0012(12)
O63 0.0448(17) 0.0211(14) 0.0214(14) 0.0041(11) 0.0120(13) 0.0078(12)
O83 0.0318(16) 0.0198(13) 0.0202(14) 0.0010(11) 0.0008(12) -0.0018(12)
O81 0.0307(16) 0.0363(16) 0.0263(15) 0.0099(12) 0.0054(13) 0.0089(13)
O72 0.0287(15) 0.0242(14) 0.0274(15) 0.0076(12) 0.0068(12) 0.0005(11)
O61 0.0515(19) 0.0248(15) 0.0264(16) 0.0038(12) 0.0202(14) 0.0020(13)
O62 0.0486(19) 0.0237(14) 0.0301(16) 0.0054(12) 0.0214(14) 0.0006(13)
N51A 0.0164(16) 0.0170(15) 0.0272(18) -0.0028(13) 0.0023(13) -0.0020(12)
O60 0.0458(18) 0.0215(14) 0.0244(15) 0.0039(11) 0.0123(13) 0.0064(13)
O71 0.0315(16) 0.0395(17) 0.0339(17) -0.0004(13) 0.0068(14) -0.0143(13)
O92 0.0217(15) 0.0240(14) 0.0426(18) 0.0073(12) 0.0017(13) 0.0014(11)
O91 0.0259(15) 0.0279(15) 0.0292(16) 0.0096(12) 0.0006(13) 0.0014(12)
N51C 0.0199(16) 0.0164(15) 0.0268(18) 0.0031(13) 0.0028(14) -0.0018(12)
N51B 0.041(2) 0.0203(16) 0.0186(17) -0.0017(13) 0.0040(15) -0.0019(14)
N51 0.037(2) 0.0192(16) 0.0203(17) 0.0015(13) 0.0058(15) 0.0016(14)
N54 0.032(2) 0.0238(17) 0.031(2) -0.0032(14) 0.0142(17) -0.0025(15)
O10 0.0256(15) 0.0315(15) 0.0392(18) 0.0022(13) -0.0046(14) 0.0038(12)
O93 0.0300(16) 0.0300(15) 0.0274(16) 0.0091(12) 0.0006(13) 0.0038(12)
O80 0.0341(17) 0.0316(16) 0.0348(17) -0.0016(13) 0.0095(14) 0.0135(13)
N1A 0.0195(16) 0.0191(15) 0.0236(17) 0.0004(13) 0.0000(14) 0.0016(13)
N54A 0.0239(17) 0.0187(15) 0.0193(17) -0.0003(13) 0.0038(14) -0.0002(13)
C71 0.0166(18) 0.0253(19) 0.021(2) -0.0010(16) 0.0062(16) 0.0012(15)
O90 0.0221(15) 0.0305(15) 0.0388(17) 0.0100(13) 0.0038(13) 0.0051(12)
N1 0.0229(17) 0.0228(17) 0.0279(18) 0.0020(14) 0.0054(15) 0.0038(13)
N1C 0.0344(19) 0.0159(15) 0.0266(18) 0.0011(13) -0.0062(15) -0.0054(14)
C9 0.028(2) 0.0233(19) 0.0183(19) 0.0046(15) 0.0073(16) 0.0048(16)
O70 0.0375(17) 0.0391(17) 0.0248(16) -0.0082(13) 0.0057(13) -0.0113(14)
C5A 0.0180(19) 0.0210(19) 0.023(2) -0.0011(15) 0.0066(16) 0.0013(15)
N54B 0.041(2) 0.0232(17) 0.0228(18) 0.0035(14) 0.0126(16) 0.0008(15)
N54C 0.0249(17) 0.0152(15) 0.0187(17) -0.0004(12) 0.0048(14) -0.0038(12)
O10A 0.0383(17) 0.0215(13) 0.0276(16) 0.0061(12) -0.0021(13) -0.0026(12)
C91 0.026(2) 0.0120(17) 0.031(2) -0.0004(15) -0.0029(18) -0.0033(15)
O10C 0.053(2) 0.0216(15) 0.062(2) 0.0024(15) -0.0301(18) -0.0087(15)
O10B 0.0313(18) 0.0416(18) 0.056(2) -0.0127(16) -0.0151(16) 0.0048(14)
C11 0.023(2) 0.023(2) 0.038(2) 0.0046(17) 0.0108(19) 0.0003(16)
C90 0.028(2) 0.0138(17) 0.031(2) 0.0010(15) 0.0027(18) -0.0014(15)
C11A 0.023(2) 0.0168(18) 0.026(2) 0.0018(15) 0.0060(17) 0.0019(15)
N1B 0.0202(17) 0.0274(18) 0.0292(19) -0.0062(14) -0.0004(15) -0.0023(14)
C60 0.030(2) 0.0200(19) 0.0177(19) -0.0002(15) 0.0008(17) -0.0023(16)
C10 0.025(2) 0.026(2) 0.029(2) 0.0019(17) 0.0074(18) 0.0001(17)
C8 0.028(2) 0.033(2) 0.021(2) 0.0026(17) 0.0084(17) 0.0094(17)
C3B 0.024(2) 0.0244(19) 0.025(2) -0.0012(16) -0.0002(17) -0.0020(16)
C3 0.023(2) 0.0222(19) 0.028(2) 0.0037(16) 0.0015(17) 0.0039(16)
C10A 0.0190(19) 0.0202(18) 0.030(2) 0.0004(16) 0.0070(17) 0.0002(15)
C81 0.0139(18) 0.0237(19) 0.023(2) -0.0012(15) 0.0063(15) -0.0011(15)
C52B 0.041(3) 0.023(2) 0.019(2) -0.0018(16) 0.0045(18) -0.0001(18)
C52 0.039(2) 0.025(2) 0.021(2) 0.0012(16) 0.0064(18) -0.0010(18)
C55C 0.022(2) 0.0198(19) 0.028(2) 0.0027(16) 0.0084(17) 0.0008(15)
C3A 0.0184(19) 0.0219(19) 0.022(2) 0.0027(15) 0.0013(16) 0.0012(15)
C5B 0.033(2) 0.026(2) 0.0191(19) -0.0047(16) 0.0080(17) -0.0064(17)
C80 0.0180(19) 0.025(2) 0.023(2) -0.0014(16) -0.0040(16) 0.0009(16)
C4C 0.026(2) 0.0201(18) 0.022(2) 0.0006(15) -0.0003(17) -0.0060(16)
C2B 0.023(2) 0.0234(19) 0.025(2) -0.0036(16) 0.0009(17) -0.0060(16)
C55A 0.0176(19) 0.0243(19) 0.029(2) -0.0005(16) 0.0030(16) 0.0017(15)
C53C 0.0219(19) 0.0217(18) 0.021(2) -0.0010(15) 0.0044(16) 0.0000(15)
C55 0.048(3) 0.021(2) 0.030(2) -0.0008(17) 0.018(2) -0.0031(19)
C11B 0.0157(19) 0.032(2) 0.040(3) -0.0083(19) 0.0019(18) 0.0038(17)
C52C 0.0202(19) 0.0205(18) 0.027(2) 0.0024(16) 0.0025(16) -0.0002(15)
C4B 0.024(2) 0.027(2) 0.0178(19) -0.0043(15) 0.0040(16) -0.0043(16)
C9B 0.030(2) 0.026(2) 0.023(2) -0.0073(16) 0.0053(18) -0.0045(17)
C4A 0.0170(18) 0.0178(18) 0.025(2) -0.0003(15) 0.0042(16) 0.0008(14)
C56C 0.0202(19) 0.0203(18) 0.028(2) 0.0001(16) 0.0066(17) -0.0031(15)
C56A 0.0200(19) 0.0210(19) 0.029(2) 0.0024(16) 0.0023(17) -0.0007(15)
C53B 0.041(3) 0.022(2) 0.025(2) -0.0011(16) 0.0048(19) -0.0040(18)
C56B 0.049(3) 0.0186(19) 0.020(2) 0.0008(16) 0.0049(19) -0.0052(18)
C15A 0.036(2) 0.030(2) 0.038(3) 0.0006(19) 0.007(2) -0.0128(19)
C9A 0.0178(19) 0.0202(18) 0.025(2) -0.0018(15) 0.0047(16) 0.0004(15)
C5 0.035(2) 0.0203(19) 0.0177(19) 0.0024(15) 0.0093(17) 0.0029(16)
C9C 0.032(2) 0.0209(19) 0.028(2) 0.0034(16) -0.0032(18) -0.0051(17)
C2C 0.023(2) 0.026(2) 0.023(2) -0.0003(16) -0.0024(16) -0.0025(16)
C52A 0.0186(19) 0.0206(18) 0.027(2) -0.0056(15) 0.0005(16) -0.0013(15)
C7 0.034(2) 0.031(2) 0.023(2) 0.0036(17) 0.0089(19) 0.0137(18)
C61 0.030(2) 0.0201(19) 0.0184(19) 0.0017(15) 0.0045(17) -0.0038(16)
C5C 0.029(2) 0.0196(18) 0.021(2) 0.0044(15) 0.0018(16) -0.0035(16)
C3C 0.025(2) 0.0211(19) 0.025(2) -0.0002(15) 0.0029(17) -0.0053(16)
C8B 0.022(2) 0.036(2) 0.038(3) -0.0115(19) 0.0076(19) -0.0099(18)
C7A 0.025(2) 0.027(2) 0.022(2) -0.0024(16) -0.0008(16) 0.0025(16)
C57A 0.033(2) 0.0213(19) 0.029(2) 0.0078(16) 0.0079(18) 0.0058(17)
C4 0.030(2) 0.0203(19) 0.0179(19) 0.0040(15) 0.0062(16) 0.0045(16)
C12A 0.028(2) 0.024(2) 0.032(2) -0.0006(17) 0.0127(18) -0.0029(16)
C8A 0.021(2) 0.025(2) 0.026(2) 0.0027(16) 0.0029(16) 0.0050(16)
C2A 0.021(2) 0.0209(19) 0.023(2) 0.0018(15) 0.0007(16) 0.0032(15)
C7B 0.035(2) 0.038(2) 0.030(2) -0.0088(19) 0.014(2) -0.016(2)
C53A 0.0185(19) 0.0209(18) 0.026(2) -0.0021(15) 0.0042(16) -0.0027(15)
C57C 0.033(2) 0.025(2) 0.030(2) -0.0085(17) 0.0106(19) -0.0080(17)
C55B 0.056(3) 0.0185(19) 0.022(2) -0.0012(16) 0.013(2) -0.0032(19)
C15B 0.028(2) 0.039(3) 0.053(3) 0.002(2) 0.012(2) 0.0026(19)
C16A 0.032(2) 0.030(2) 0.027(2) 0.0024(17) 0.0067(18) -0.0040(17)
C10B 0.020(2) 0.036(2) 0.034(2) -0.0091(19) 0.0016(19) 0.0032(18)
C53 0.035(2) 0.0211(19) 0.028(2) 0.0007(16) 0.0078(19) 0.0001(17)
C12C 0.025(2) 0.024(2) 0.031(2) 0.0030(17) 0.0037(18) 0.0020(16)
C70 0.021(2) 0.025(2) 0.025(2) 0.0008(16) -0.0001(17) -0.0020(15)
C11C 0.035(2) 0.0151(18) 0.027(2) -0.0031(15) 0.0025(18) -0.0043(16)
C6B 0.050(3) 0.024(2) 0.025(2) -0.0024(17) 0.015(2) -0.0109(19)
C2 0.022(2) 0.026(2) 0.031(2) 0.0027(17) 0.0036(17) 0.0065(16)
C56 0.047(3) 0.020(2) 0.028(2) -0.0011(16) 0.012(2) 0.0033(18)
C6A 0.0193(19) 0.026(2) 0.029(2) -0.0069(17) 0.0003(17) 0.0005(16)
C6 0.044(3) 0.024(2) 0.024(2) 0.0030(16) 0.0126(19) 0.0103(18)
C14A 0.040(3) 0.027(2) 0.030(2) -0.0070(18) 0.001(2) -0.0029(19)
C12 0.024(2) 0.031(2) 0.040(3) 0.0058(19) 0.0122(19) 0.0021(17)
C13 0.026(2) 0.035(2) 0.056(3) 0.017(2) 0.019(2) 0.0040(18)
C13C 0.032(2) 0.032(2) 0.038(3) 0.0099(19) -0.001(2) -0.0005(18)
C8C 0.047(3) 0.022(2) 0.038(3) 0.0026(18) -0.017(2) -0.0076(19)
C10C 0.044(3) 0.022(2) 0.027(2) 0.0022(17) -0.002(2) -0.0043(18)
C12B 0.031(2) 0.038(2) 0.035(3) -0.0023(19) 0.002(2) 0.0080(19)
C16B 0.022(2) 0.043(3) 0.037(3) -0.005(2) 0.0061(19) 0.0049(19)
C13A 0.042(3) 0.030(2) 0.028(2) -0.0060(18) 0.013(2) 0.0008(19)
C6C 0.033(2) 0.021(2) 0.036(2) 0.0109(18) -0.0104(19) -0.0033(17)
C14B 0.027(2) 0.030(2) 0.061(3) -0.006(2) 0.007(2) 0.0035(18)
C16C 0.050(3) 0.022(2) 0.041(3) -0.0055(18) 0.023(2) -0.0041(19)
C15 0.033(3) 0.027(2) 0.066(4) -0.008(2) 0.009(2) -0.0057(19)
C14C 0.028(2) 0.026(2) 0.059(3) 0.000(2) 0.002(2) 0.0048(18)
C13B 0.039(3) 0.041(3) 0.042(3) -0.014(2) 0.003(2) 0.010(2)
C16 0.029(2) 0.030(2) 0.038(3) 0.0012(19) 0.0054(19) -0.0048(18)
C57 0.035(3) 0.034(2) 0.053(3) -0.004(2) 0.011(2) -0.007(2)
C14 0.032(3) 0.026(2) 0.073(4) 0.010(2) 0.016(3) -0.0013(19)
C7C 0.039(3) 0.029(2) 0.048(3) 0.007(2) -0.022(2) -0.008(2)
C15C 0.033(3) 0.027(2) 0.071(4) -0.014(2) 0.023(3) -0.0031(19)
O2W 0.0305(18) 0.0307(16) 0.0271(16) 0.0096(13) 0.0050(14) -0.0057(13)
O1W 0.0358(17) 0.0306(16) 0.0269(16) -0.0084(13) 0.0057(14) 0.0064(14)
C57B 0.036(3) 0.032(2) 0.045(3) 0.005(2) 0.016(2) 0.0049(19)

loop_
_atom_type_symbol
_atom_type_description
_atom_type_scat_dispersion_real
_atom_type_scat_dispersion_imag
_atom_type_scat_source
C C 0.0033 0.0016 'International Tables Vol C Tables 4.2.6.8 and 6.1.1.4'
H H 0 0 'International Tables Vol C Tables 4.2.6.8 and 6.1.1.4'
N N 0.0061 0.0033 'International Tables Vol C Tables 4.2.6.8 and 6.1.1.4'
O O 0.0106 0.006 'International Tables Vol C Tables 4.2.6.8 and 6.1.1.4'

loop_
_geom_angle_atom_site_label_1
_geom_angle_atom_site_label_2
_geom_angle_atom_site_label_3
_geom_angle
C71 O73 H73 110(3)
C81 O83 H83 118(4)
C5A N51A C52A 114.1(3)
C5A N51A C56A 111.1(3)
C52A N51A C56A 109.4(3)
C90 O91 H91 112(3)
C5C N51C C52C 115.5(3)
C5C N51C C56C 114.1(3)
C52C N51C C56C 109.1(3)
C5B N51B C56B 116.0(3)
C5B N51B C52B 114.4(3)
C56B N51B C52B 108.8(3)
C5 N51 C56 115.1(3)
C5 N51 C52 112.6(3)
C56 N51 C52 109.4(3)
C57 N54 C55 112.6(3)
C57 N54 C53 111.8(3)
C55 N54 C53 109.2(3)
C57 N54 H54 109(3)
C55 N54 H54 108(3)
C53 N54 H54 106(3)
C91 O93 H93 114(3)
C10A N1A C2A 126.9(3)
C10A N1A C9A 124.9(3)
C2A N1A C9A 108.1(3)
C57A N54A C55A 111.4(3)
C57A N54A C53A 111.4(3)
C55A N54A C53A 109.4(3)
C57A N54A H54A 108(3)
C55A N54A H54A 107(3)
C53A N54A H54A 109(3)
O72 C71 O73 122.2(3)
O72 C71 C70 120.5(3)
O73 C71 C70 117.3(3)
C10 N1 C2 126.1(3)
C10 N1 C9 125.8(3)
C2 N1 C9 107.5(3)
C10C N1C C2C 125.5(3)
C10C N1C C9C 125.1(3)
C2C N1C C9C 108.3(3)
C8 C9 N1 129.2(4)
C8 C9 C4 123.2(4)
N1 C9 C4 107.6(3)
C6A C5A C4A 117.6(3)
C6A C5A N51A 123.8(3)
C4A C5A N51A 118.6(3)
C57B N54B C53B 111.9(3)
C57B N54B C55B 112.5(3)
C53B N54B C55B 109.9(3)
C57B N54B H54B 107(3)
C53B N54B H54B 108(3)
C55B N54B H54B 107(3)
C57C N54C C53C 111.1(3)
C57C N54C C55C 111.6(3)
C53C N54C C55C 110.3(3)
C57C N54C H54C 109(2)
C53C N54C H54C 105(2)
C55C N54C H54C 110(2)
O92 C91 O93 126.7(4)
O92 C91 C90 121.3(4)
O93 C91 C90 112.0(3)
C16 C11 C12 119.8(4)
C16 C11 C10 117.5(4)
C12 C11 C10 122.6(4)
O90 C90 O91 126.3(4)
O90 C90 C91 122.1(4)
O91 C90 C91 111.5(3)
C12A C11A C16A 119.4(4)
C12A C11A C10A 122.8(3)
C16A C11A C10A 117.6(3)
C2B N1B C9B 107.8(3)
C2B N1B C10B 124.6(3)
C9B N1B C10B 124.7(3)
O61 C60 O60 127.3(4)
O61 C60 C61 117.4(3)
O60 C60 C61 115.3(3)
O10 C10 N1 121.0(4)
O10 C10 C11 122.2(4)
N1 C10 C11 116.8(3)
C7 C8 C9 116.2(4)
C7 C8 H8 121.9
C9 C8 H8 121.9
C2B C3B C4B 108.0(3)
C2B C3B H3B 126
C4B C3B H3B 126
C2 C3 C4 107.0(3)
C2 C3 H3 126.5
C4 C3 H3 126.5
O10A C10A N1A 121.0(3)
O10A C10A C11A 121.6(3)
N1A C10A C11A 117.4(3)
O82 C81 O83 121.7(3)
O82 C81 C80 120.4(3)
O83 C81 C80 117.8(3)
N51B C52B C53B 111.0(3)
N51B C52B H2BA 109.4
C53B C52B H2BA 109.4
N51B C52B H2BB 109.4
C53B C52B H2BB 109.4
H2BA C52B H2BB 108
N51 C52 C53 111.5(3)
N51 C52 H52A 109.3
C53 C52 H52A 109.3
N51 C52 H52B 109.3
C53 C52 H52B 109.3
H52A C52 H52B 108
N54C C55C C56C 109.9(3)
N54C C55C H5CA 109.7
C56C C55C H5CA 109.7
N54C C55C H5CB 109.7
C56C C55C H5CB 109.7
H5CA C55C H5CB 108.2
C2A C3A C4A 107.7(3)
C2A C3A H3A 126.2
C4A C3A H3A 126.2
C6B C5B C4B 116.6(4)
C6B C5B N51B 122.3(4)
C4B C5B N51B 121.0(3)
O80 C80 O81 127.8(4)
O80 C80 C81 116.9(3)
O81 C80 C81 115.2(3)
C5C C4C C9C 119.3(3)
C5C C4C C3C 133.3(3)
C9C C4C C3C 107.2(3)
C3B C2B N1B 109.9(3)
C3B C2B H2B 125
N1B C2B H2B 125
N54A C55A C56A 111.1(3)
N54A C55A H5AB 109.4
C56A C55A H5AB 109.4
N54A C55A H5AA 109.4
C56A C55A H5AA 109.4
H5AB C55A H5AA 108
N54C C53C C52C 112.2(3)
N54C C53C H3CA 109.2
C52C C53C H3CA 109.2
N54C C53C H3CB 109.2
C52C C53C H3CB 109.2
H3CA C53C H3CB 107.9
N54 C55 C56 110.3(3)
N54 C55 H55A 109.6
C56 C55 H55A 109.6
N54 C55 H55B 109.6
C56 C55 H55B 109.6
H55A C55 H55B 108.1
C16B C11B C12B 120.3(4)
C16B C11B C10B 118.8(4)
C12B C11B C10B 120.7(4)
N51C C52C C53C 110.1(3)
N51C C52C H2CB 109.6
C53C C52C H2CB 109.6
N51C C52C H2CA 109.6
C53C C52C H2CA 109.6
H2CB C52C H2CA 108.2
C9B C4B C5B 119.0(4)
C9B C4B C3B 106.5(3)
C5B C4B C3B 134.4(4)
C8B C9B N1B 128.9(4)
C8B C9B C4B 123.4(4)
N1B C9B C4B 107.7(3)
C9A C4A C5A 119.9(3)
C9A C4A C3A 107.7(3)
C5A C4A C3A 132.4(3)
N51C C56C C55C 110.1(3)
N51C C56C H6CA 109.6
C55C C56C H6CA 109.6
N51C C56C H6CB 109.6
C55C C56C H6CB 109.6
H6CA C56C H6CB 108.2
N51A C56A C55A 110.3(3)
N51A C56A H6AA 109.6
C55A C56A H6AA 109.6
N51A C56A H6AB 109.6
C55A C56A H6AB 109.6
H6AA C56A H6AB 108.1
N54B C53B C52B 110.7(3)
N54B C53B H3BB 109.5
C52B C53B H3BB 109.5
N54B C53B H3BA 109.5
C52B C53B H3BA 109.5
H3BB C53B H3BA 108.1
N51B C56B C55B 111.4(3)
N51B C56B H6BB 109.4
C55B C56B H6BB 109.4
N51B C56B H6BA 109.4
C55B C56B H6BA 109.4
H6BB C56B H6BA 108
C16A C15A C14A 120.9(4)
C16A C15A H5PA 119.5
C14A C15A H5PA 119.5
C8A C9A C4A 123.0(3)
C8A C9A N1A 129.9(3)
C4A C9A N1A 107.1(3)
C6 C5 C4 116.9(4)
C6 C5 N51 123.0(4)
C4 C5 N51 120.1(3)
C8C C9C N1C 130.2(4)
C8C C9C C4C 122.8(4)
N1C C9C C4C 106.9(3)
C3C C2C N1C 109.5(3)
C3C C2C H2C 125.2
N1C C2C H2C 125.2
N51A C52A C53A 109.6(3)
N51A C52A H2AA 109.8
C53A C52A H2AA 109.8
N51A C52A H2AB 109.8
C53A C52A H2AB 109.8
H2AA C52A H2AB 108.2
C8 C7 C6 122.7(4)
C8 C7 H7 118.6
C6 C7 H7 118.6
O62 C61 O63 126.9(3)
O62 C61 C60 117.6(3)
O63 C61 C60 115.5(3)
C6C C5C C4C 117.8(3)
C6C C5C N51C 123.3(3)
C4C C5C N51C 118.9(3)
C2C C3C C4C 108.1(3)
C2C C3C H3C 126
C4C C3C H3C 126
C7B C8B C9B 117.2(4)
C7B C8B H8B 121.4
C9B C8B H8B 121.4
C8A C7A C6A 122.6(4)
C8A C7A H7A 118.7
C6A C7A H7A 118.7
N54A C57A H7AC 109.5
N54A C57A H7AB 109.5
H7AC C57A H7AB 109.5
N54A C57A H7AA 109.5
H7AC C57A H7AA 109.5
H7AB C57A H7AA 109.5
C9 C4 C5 119.6(3)
C9 C4 C3 107.3(3)
C5 C4 C3 133.0(4)
C11A C12A C13A 120.1(4)
C11A C12A H2PA 120
C13A C12A H2PA 120
C9A C8A C7A 116.0(3)
C9A C8A H8A 122
C7A C8A H8A 122
C3A C2A N1A 109.5(3)
C3A C2A H2A 125.2
N1A C2A H2A 125.2
C8B C7B C6B 121.3(4)
C8B C7B H7B 119.3
C6B C7B H7B 119.3
N54A C53A C52A 111.0(3)
N54A C53A H3AB 109.4
C52A C53A H3AB 109.4
N54A C53A H3AA 109.4
C52A C53A H3AA 109.4
H3AB C53A H3AA 108
N54C C57C H7CC 109.5
N54C C57C H7CA 109.5
H7CC C57C H7CA 109.5
N54C C57C H7CB 109.5
H7CC C57C H7CB 109.5
H7CA C57C H7CB 109.5
N54B C55B C56B 110.5(3)
N54B C55B H5BB 109.5
C56B C55B H5BB 109.5
N54B C55B H5BA 109.5
C56B C55B H5BA 109.5
H5BB C55B H5BA 108.1
C14B C15B C16B 120.1(5)
C14B C15B H5PB 120
C16B C15B H5PB 120
C15A C16A C11A 119.7(4)
C15A C16A H6PA 120.2
C11A C16A H6PA 120.2
O10B C10B N1B 120.3(4)
O10B C10B C11B 122.2(4)
N1B C10B C11B 117.4(3)
N54 C53 C52 110.1(3)
N54 C53 H53A 109.6
C52 C53 H53A 109.6
N54 C53 H53B 109.6
C52 C53 H53B 109.6
H53A C53 H53B 108.2
C13C C12C C11C 120.1(4)
C13C C12C H2PC 120
C11C C12C H2PC 120
O71 C70 O70 127.7(4)
O71 C70 C71 117.2(3)
O70 C70 C71 115.1(3)
C12C C11C C16C 119.7(4)
C12C C11C C10C 117.1(4)
C16C C11C C10C 123.1(4)
C5B C6B C7B 122.5(4)
C5B C6B H6B 118.8
C7B C6B H6B 118.8
C3 C2 N1 110.6(3)
C3 C2 H2 124.7
N1 C2 H2 124.7
N51 C56 C55 111.0(3)
N51 C56 H56B 109.4
C55 C56 H56B 109.4
N51 C56 H56A 109.4
C55 C56 H56A 109.4
H56B C56 H56A 108
C5A C6A C7A 120.9(4)
C5A C6A H6A 119.6
C7A C6A H6A 119.6
C5 C6 C7 121.2(4)
C5 C6 H6 119.4
C7 C6 H6 119.4
C13A C14A C15A 119.7(4)
C13A C14A H4PA 120.1
C15A C14A H4PA 120.1
C13 C12 C11 119.9(4)
C13 C12 H12 120
C11 C12 H12 120
C14 C13 C12 120.1(4)
C14 C13 H13 120
C12 C13 H13 120
C14C C13C C12C 120.3(4)
C14C C13C H3PC 119.8
C12C C13C H3PC 119.8
C7C C8C C9C 116.7(4)
C7C C8C H8C 121.7
C9C C8C H8C 121.7
O10C C10C N1C 121.7(4)
O10C C10C C11C 121.7(4)
N1C C10C C11C 116.6(4)
C13B C12B C11B 119.1(4)
C13B C12B H2PB 120.5
C11B C12B H2PB 120.5
C11B C16B C15B 119.7(4)
C11B C16B H6PB 120.1
C15B C16B H6PB 120.1
C14A C13A C12A 120.1(4)
C14A C13A H3PA 119.9
C12A C13A H3PA 119.9
C7C C6C C5C 120.8(4)
C7C C6C H6C 119.6
C5C C6C H6C 119.6
C13B C14B C15B 120.4(4)
C13B C14B H4PB 119.8
C15B C14B H4PB 119.8
C11C C16C C15C 119.4(4)
C11C C16C H6PC 120.3
C15C C16C H6PC 120.3
C14 C15 C16 120.3(5)
C14 C15 H15 119.8
C16 C15 H15 119.9
C15C C14C C13C 119.7(4)
C15C C14C H4PC 120.1
C13C C14C H4PC 120.1
C14B C13B C12B 120.4(4)
C14B C13B H3PB 119.8
C12B C13B H3PB 119.8
C11 C16 C15 119.6(4)
C11 C16 H16 120.2
C15 C16 H16 120.2
N54 C57 H57C 109.5
N54 C57 H57B 109.5
H57C C57 H57B 109.5
N54 C57 H57A 109.5
H57C C57 H57A 109.5
H57B C57 H57A 109.5
C13 C14 C15 120.2(4)
C13 C14 H14 119.9
C15 C14 H14 119.9
C8C C7C C6C 122.5(4)
C8C C7C H7C 118.7
C6C C7C H7C 118.7
C14C C15C C16C 120.7(4)
C14C C15C H5PC 119.6
C16C C15C H5PC 119.6
H4W O2W H3W 105(5)
H2W O1W H1W 105(5)
N54B C57B H7BA 109.5
N54B C57B H7BC 109.5
H7BA C57B H7BC 109.5
N54B C57B H7BB 109.5
H7BA C57B H7BB 109.5
H7BC C57B H7BB 109.5

loop_
_geom_bond_atom_site_label_1
_geom_bond_atom_site_label_2
_geom_bond_distance
O82 C81 1.213(4)
O73 C71 1.312(5)
O73 H73 0.95(5)
O63 C61 1.262(4)
O83 C81 1.311(4)
O83 H83 0.94(6)
O81 C80 1.268(5)
O72 C71 1.205(4)
O61 C60 1.237(4)
O62 C61 1.236(4)
N51A C5A 1.433(5)
N51A C52A 1.464(5)
N51A C56A 1.472(5)
O60 C60 1.259(4)
O71 C70 1.233(5)
O92 C91 1.208(5)
O91 C90 1.308(5)
O91 H91 0.97(3)
N51C C5C 1.424(5)
N51C C52C 1.467(5)
N51C C56C 1.467(5)
N51B C5B 1.422(5)
N51B C56B 1.467(5)
N51B C52B 1.473(5)
N51 C5 1.420(5)
N51 C56 1.466(5)
N51 C52 1.475(5)
N54 C57 1.485(6)
N54 C55 1.493(5)
N54 C53 1.494(5)
N54 H54 0.88(4)
O10 C10 1.215(5)
O93 C91 1.301(5)
O93 H93 1.04(6)
O80 C80 1.229(4)
N1A C10A 1.399(5)
N1A C2A 1.411(5)
N1A C9A 1.412(5)
N54A C57A 1.489(5)
N54A C55A 1.494(5)
N54A C53A 1.496(5)
N54A H54A 0.95(5)
C71 C70 1.545(5)
O90 C90 1.210(5)
N1 C10 1.400(5)
N1 C2 1.402(5)
N1 C9 1.403(5)
N1C C10C 1.395(5)
N1C C2C 1.404(5)
N1C C9C 1.406(5)
C9 C8 1.386(5)
C9 C4 1.410(5)
O70 C70 1.268(5)
C5A C6A 1.383(5)
C5A C4A 1.405(5)
N54B C57B 1.483(5)
N54B C53B 1.492(5)
N54B C55B 1.495(5)
N54B H54B 0.96(5)
N54C C57C 1.487(5)
N54C C53C 1.488(5)
N54C C55C 1.496(5)
N54C H54C 0.95(4)
O10A C10A 1.213(5)
C91 C90 1.547(5)
O10C C10C 1.213(5)
O10B C10B 1.217(5)
C11 C16 1.385(6)
C11 C12 1.393(6)
C11 C10 1.494(5)
C11A C12A 1.384(5)
C11A C16A 1.390(5)
C11A C10A 1.486(5)
N1B C2B 1.397(5)
N1B C9B 1.403(5)
N1B C10B 1.411(5)
C60 C61 1.555(5)
C8 C7 1.375(6)
C8 H8 0.95
C3B C2B 1.351(5)
C3B C4B 1.442(5)
C3B H3B 0.95
C3 C2 1.353(6)
C3 C4 1.446(5)
C3 H3 0.95
C81 C80 1.540(5)
C52B C53B 1.506(6)
C52B H2BA 0.99
C52B H2BB 0.99
C52 C53 1.505(6)
C52 H52A 0.99
C52 H52B 0.99
C55C C56C 1.504(5)
C55C H5CA 0.99
C55C H5CB 0.99
C3A C2A 1.351(5)
C3A C4A 1.450(5)
C3A H3A 0.95
C5B C6B 1.392(6)
C5B C4B 1.418(5)
C4C C5C 1.409(5)
C4C C9C 1.411(5)
C4C C3C 1.441(5)
C2B H2B 0.95
C55A C56A 1.509(5)
C55A H5AB 0.99
C55A H5AA 0.99
C53C C52C 1.511(5)
C53C H3CA 0.99
C53C H3CB 0.99
C55 C56 1.514(6)
C55 H55A 0.99
C55 H55B 0.99
C11B C16B 1.379(6)
C11B C12B 1.396(6)
C11B C10B 1.487(6)
C52C H2CB 0.99
C52C H2CA 0.99
C4B C9B 1.411(6)
C9B C8B 1.385(5)
C4A C9A 1.401(5)
C56C H6CA 0.99
C56C H6CB 0.99
C56A H6AA 0.99
C56A H6AB 0.99
C53B H3BB 0.99
C53B H3BA 0.99
C56B C55B 1.507(6)
C56B H6BB 0.99
C56B H6BA 0.99
C15A C16A 1.374(6)
C15A C14A 1.379(6)
C15A H5PA 0.95
C9A C8A 1.378(5)
C5 C6 1.400(5)
C5 C4 1.416(5)
C9C C8C 1.381(6)
C2C C3C 1.346(5)
C2C H2C 0.95
C52A C53A 1.512(5)
C52A H2AA 0.99
C52A H2AB 0.99
C7 C6 1.400(6)
C7 H7 0.95
C5C C6C 1.394(5)
C3C H3C 0.95
C8B C7B 1.360(6)
C8B H8B 0.95
C7A C8A 1.386(5)
C7A C6A 1.396(5)
C7A H7A 0.95
C57A H7AC 0.98
C57A H7AB 0.98
C57A H7AA 0.98
C12A C13A 1.391(6)
C12A H2PA 0.95
C8A H8A 0.95
C2A H2A 0.95
C7B C6B 1.407(6)
C7B H7B 0.95
C53A H3AB 0.99
C53A H3AA 0.99
C57C H7CC 0.98
C57C H7CA 0.98
C57C H7CB 0.98
C55B H5BB 0.99
C55B H5BA 0.99
C15B C14B 1.380(7)
C15B C16B 1.388(6)
C15B H5PB 0.95
C16A H6PA 0.95
C53 H53A 0.99
C53 H53B 0.99
C12C C13C 1.381(6)
C12C C11C 1.385(5)
C12C H2PC 0.95
C11C C16C 1.388(6)
C11C C10C 1.486(6)
C6B H6B 0.95
C2 H2 0.95
C56 H56B 0.99
C56 H56A 0.99
C6A H6A 0.95
C6 H6 0.95
C14A C13A 1.369(6)
C14A H4PA 0.95
C12 C13 1.385(6)
C12 H12 0.95
C13 C14 1.374(7)
C13 H13 0.95
C13C C14C 1.380(6)
C13C H3PC 0.95
C8C C7C 1.380(6)
C8C H8C 0.95
C12B C13B 1.393(6)
C12B H2PB 0.95
C16B H6PB 0.95
C13A H3PA 0.95
C6C C7C 1.394(6)
C6C H6C 0.95
C14B C13B 1.369(7)
C14B H4PB 0.95
C16C C15C 1.390(7)
C16C H6PC 0.95
C15 C14 1.379(7)
C15 C16 1.390(6)
C15 H15 0.95
C14C C15C 1.371(7)
C14C H4PC 0.95
C13B H3PB 0.95
C16 H16 0.95
C57 H57C 0.98
C57 H57B 0.98
C57 H57A 0.98
C14 H14 0.95
C7C H7C 0.95
C15C H5PC 0.95
O2W H4W 0.84(6)
O2W H3W 0.91(6)
O1W H2W 0.83(6)
O1W H1W 0.94(7)
C57B H7BA 0.98
C57B H7BC 0.98
C57B H7BB 0.98

loop_
_geom_hbond_atom_site_label_D
_geom_hbond_atom_site_label_H
_geom_hbond_atom_site_label_A
_geom_hbond_distance_DH
_geom_hbond_distance_HA
_geom_hbond_distance_DA
_geom_hbond_angle_DHA
_geom_hbond_site_symmetry_A
C8 H8 O10 0.95 2.4 2.908(5) 113.5 .
C3B H3B O10C 0.95 2.48 3.210(5) 134 .
C3 H3 O10A 0.95 2.46 3.325(5) 151.1 1_455
C52 H52A O60 0.99 2.56 3.256(5) 126.9 .
C55C H5CA O72 0.99 2.52 3.188(5) 124.6 1_455
C53C H3CB O93 0.99 2.54 3.503(5) 163.7 2_646
C56A H6AA O82 0.99 2.48 3.107(5) 120.9 .
C56A H6AB O10B 0.99 2.59 3.461(5) 147.1 1_455
C56B H6BA O92 0.99 2.57 3.508(5) 157.5 1_655
C52A H2AA O82 0.99 2.56 3.143(4) 117.5 1_655
C8B H8B O10B 0.95 2.43 2.898(6) 110.3 .
C57A H7AB O91 0.98 2.66 3.576(5) 155.7 1_655
C57A H7AA O81 0.98 2.59 3.377(5) 138 .
C57A H7AA O90 0.98 2.43 3.226(5) 137.7 .
C8A H8A O10A 0.95 2.36 2.886(5) 114.7 .
C57C H7CC O90 0.98 2.55 3.450(5) 153 2_646
C57C H7CB O92 0.98 2.35 3.074(5) 130.3 2_546
C57C H7CB O70 0.98 2.56 3.385(5) 142.2 1_455
C6 H6 O91 0.95 2.6 3.415(5) 144.6 2_647
C8C H8C O10C 0.95 2.38 2.893(5) 113.6 .
C6C H6C O72 0.95 2.46 3.406(5) 171.7 .
C57 H57B O80 0.98 2.5 3.367(5) 147.8 2_547
N54B H54B O63 0.96(5) 1.94(5) 2.772(4) 144(4) 2_656
N54B H54B O61 0.96(5) 2.12(4) 2.857(4) 133(4) 2_656
N54C H54C O2W 0.95(4) 1.75(4) 2.692(4) 168(4) .
O1W H2W O62 0.83(6) 1.89(6) 2.719(4) 174(6) 2_657
N54 H54 O62 0.88(4) 2.29(4) 2.929(4) 130(4) .
N54 H54 O60 0.88(4) 1.94(4) 2.739(4) 151(4) .
O2W H4W O61 0.84(6) 1.88(6) 2.714(4) 170(5) .
N54A H54A O1W 0.95(5) 1.80(5) 2.702(4) 158(4) .
O91 H91 O81 0.97(3) 1.53(3) 2.496(4) 173(5) .
O2W H3W O71 0.91(6) 1.85(6) 2.758(4) 170(5) .
O93 H93 O70 1.04(6) 1.47(6) 2.490(4) 167(5) 2_656
O1W H1W O80 0.94(7) 1.84(7) 2.771(4) 173(6) 1_655
O73 H73 O60 0.95(5) 1.62(5) 2.539(4) 163(5) 1_655
O83 H83 O63 0.94(6) 1.58(6) 2.519(4) 173(6) 2_657

loop_
_geom_torsion_atom_site_label_1
_geom_torsion_atom_site_label_2
_geom_torsion_atom_site_label_3
_geom_torsion_atom_site_label_4
_geom_torsion
C10 N1 C9 C8 -3.8(6)
C2 N1 C9 C8 -175.4(4)
C10 N1 C9 C4 173.9(3)
C2 N1 C9 C4 2.3(4)
C52A N51A C5A C6A 17.4(5)
C56A N51A C5A C6A -106.9(4)
C52A N51A C5A C4A -163.1(3)
C56A N51A C5A C4A 72.6(4)
O92 C91 C90 O90 178.9(4)
O93 C91 C90 O90 -0.4(5)
O92 C91 C90 O91 -1.8(5)
O93 C91 C90 O91 178.8(3)
C2 N1 C10 O10 155.8(4)
C9 N1 C10 O10 -14.3(6)
C2 N1 C10 C11 -23.3(6)
C9 N1 C10 C11 166.6(3)
C16 C11 C10 O10 -39.4(6)
C12 C11 C10 O10 137.1(4)
C16 C11 C10 N1 139.7(4)
C12 C11 C10 N1 -43.7(5)
N1 C9 C8 C7 176.1(4)
C4 C9 C8 C7 -1.3(6)
C2A N1A C10A O10A -164.5(4)
C9A N1A C10A O10A 10.0(6)
C2A N1A C10A C11A 15.7(5)
C9A N1A C10A C11A -169.7(3)
C12A C11A C10A O10A -131.5(4)
C16A C11A C10A O10A 43.4(5)
C12A C11A C10A N1A 48.2(5)
C16A C11A C10A N1A -136.9(4)
C5B N51B C52B C53B 169.1(3)
C56B N51B C52B C53B -59.5(4)
C5 N51 C52 C53 -172.4(3)
C56 N51 C52 C53 58.2(4)
C57C N54C C55C C56C -178.7(3)
C53C N54C C55C C56C -54.8(4)
C56B N51B C5B C6B -4.0(5)
C52B N51B C5B C6B 123.9(4)
C56B N51B C5B C4B 171.8(3)
C52B N51B C5B C4B -60.3(5)
O82 C81 C80 O80 121.0(4)
O83 C81 C80 O80 -54.7(5)
O82 C81 C80 O81 -54.5(5)
O83 C81 C80 O81 129.8(4)
C4B C3B C2B N1B 0.4(4)
C9B N1B C2B C3B 0.1(4)
C10B N1B C2B C3B 161.5(4)
C57A N54A C55A C56A 178.4(3)
C53A N54A C55A C56A 54.7(4)
C57C N54C C53C C52C 177.3(3)
C55C N54C C53C C52C 53.0(4)
C57 N54 C55 C56 177.7(3)
C53 N54 C55 C56 -57.6(4)
C5C N51C C52C C53C -170.1(3)
C56C N51C C52C C53C 59.8(4)
N54C C53C C52C N51C -55.8(4)
C6B C5B C4B C9B -0.1(5)
N51B C5B C4B C9B -176.2(3)
C6B C5B C4B C3B 176.8(4)
N51B C5B C4B C3B 0.7(6)
C2B C3B C4B C9B -0.8(4)
C2B C3B C4B C5B -178.0(4)
C2B N1B C9B C8B 178.4(4)
C10B N1B C9B C8B 17.0(6)
C2B N1B C9B C4B -0.6(4)
C10B N1B C9B C4B -162.0(4)
C5B C4B C9B C8B -0.5(6)
C3B C4B C9B C8B -178.3(4)
C5B C4B C9B N1B 178.5(3)
C3B C4B C9B N1B 0.8(4)
C6A C5A C4A C9A 1.9(5)
N51A C5A C4A C9A -177.6(3)
C6A C5A C4A C3A -177.7(4)
N51A C5A C4A C3A 2.8(6)
C2A C3A C4A C9A -1.3(4)
C2A C3A C4A C5A 178.3(4)
C5C N51C C56C C55C 166.1(3)
C52C N51C C56C C55C -63.0(4)
N54C C55C C56C N51C 60.5(4)
C5A N51A C56A C55A -172.4(3)
C52A N51A C56A C55A 60.7(4)
N54A C55A C56A N51A -57.8(4)
C57B N54B C53B C52B 178.9(3)
C55B N54B C53B C52B -55.5(4)
N51B C52B C53B N54B 58.4(4)
C5B N51B C56B C55B -169.9(3)
C52B N51B C56B C55B 59.5(4)
C5A C4A C9A C8A 0.4(6)
C3A C4A C9A C8A -179.9(3)
C5A C4A C9A N1A -178.0(3)
C3A C4A C9A N1A 1.7(4)
C10A N1A C9A C8A 4.9(6)
C2A N1A C9A C8A -179.7(4)
C10A N1A C9A C4A -176.8(3)
C2A N1A C9A C4A -1.4(4)
C56 N51 C5 C6 5.5(5)
C52 N51 C5 C6 -120.9(4)
C56 N51 C5 C4 -171.6(3)
C52 N51 C5 C4 62.0(4)
C10C N1C C9C C8C 8.3(7)
C2C N1C C9C C8C 176.6(5)
C10C N1C C9C C4C -169.3(4)
C2C N1C C9C C4C -0.9(4)
C5C C4C C9C C8C -0.9(6)
C3C C4C C9C C8C -176.6(4)
C5C C4C C9C N1C 176.9(4)
C3C C4C C9C N1C 1.1(4)
C10C N1C C2C C3C 168.6(4)
C9C N1C C2C C3C 0.3(4)
C5A N51A C52A C53A 173.5(3)
C56A N51A C52A C53A -61.2(4)
C9 C8 C7 C6 2.7(6)
O61 C60 C61 O62 -173.2(4)
O60 C60 C61 O62 7.2(5)
O61 C60 C61 O63 6.9(5)
O60 C60 C61 O63 -172.7(4)
C9C C4C C5C C6C -1.7(6)
C3C C4C C5C C6C 172.7(4)
C9C C4C C5C N51C -179.1(4)
C3C C4C C5C N51C -4.7(7)
C52C N51C C5C C6C -6.6(5)
C56C N51C C5C C6C 121.0(4)
C52C N51C C5C C4C 170.7(3)
C56C N51C C5C C4C -61.7(4)
N1C C2C C3C C4C 0.4(5)
C5C C4C C3C C2C -175.9(4)
C9C C4C C3C C2C -1.0(5)
N1B C9B C8B C7B -177.3(4)
C4B C9B C8B C7B 1.6(6)
C8 C9 C4 C5 -1.3(6)
N1 C9 C4 C5 -179.2(3)
C8 C9 C4 C3 175.8(4)
N1 C9 C4 C3 -2.1(4)
C6 C5 C4 C9 2.6(5)
N51 C5 C4 C9 179.9(3)
C6 C5 C4 C3 -173.6(4)
N51 C5 C4 C3 3.7(6)
C2 C3 C4 C9 1.1(4)
C2 C3 C4 C5 177.7(4)
C16A C11A C12A C13A 0.5(6)
C10A C11A C12A C13A 175.3(4)
C4A C9A C8A C7A -2.2(5)
N1A C9A C8A C7A 175.9(4)
C6A C7A C8A C9A 1.7(6)
C4A C3A C2A N1A 0.5(4)
C10A N1A C2A C3A 175.8(3)
C9A N1A C2A C3A 0.6(4)
C9B C8B C7B C6B -1.9(6)
C57A N54A C53A C52A -179.3(3)
C55A N54A C53A C52A -55.6(4)
N51A C52A C53A N54A 59.5(4)
C57B N54B C55B C56B -179.5(3)
C53B N54B C55B C56B 55.1(4)
N51B C56B C55B N54B -58.2(4)
C14A C15A C16A C11A 1.6(6)
C12A C11A C16A C15A -2.0(6)
C10A C11A C16A C15A -177.1(4)
C2B N1B C10B O10B -147.8(4)
C9B N1B C10B O10B 10.5(6)
C2B N1B C10B C11B 33.6(6)
C9B N1B C10B C11B -168.0(4)
C16B C11B C10B O10B 45.5(6)
C12B C11B C10B O10B -128.1(5)
C16B C11B C10B N1B -136.0(4)
C12B C11B C10B N1B 50.4(5)
C57 N54 C53 C52 -177.4(3)
C55 N54 C53 C52 57.3(4)
N51 C52 C53 N54 -58.5(4)
O72 C71 C70 O71 -122.3(4)
O73 C71 C70 O71 54.4(5)
O72 C71 C70 O70 53.9(5)
O73 C71 C70 O70 -129.4(4)
C13C C12C C11C C16C -0.6(6)
C13C C12C C11C C10C -178.7(4)
C4B C5B C6B C7B -0.3(6)
N51B C5B C6B C7B 175.7(4)
C8B C7B C6B C5B 1.4(6)
C4 C3 C2 N1 0.3(5)
C10 N1 C2 C3 -173.2(4)
C9 N1 C2 C3 -1.6(4)
C5 N51 C56 C55 174.0(3)
C52 N51 C56 C55 -58.0(4)
N54 C55 C56 N51 58.8(4)
C4A C5A C6A C7A -2.3(5)
N51A C5A C6A C7A 177.1(3)
C8A C7A C6A C5A 0.6(6)
C4 C5 C6 C7 -1.4(5)
N51 C5 C6 C7 -178.6(4)
C8 C7 C6 C5 -1.4(6)
C16A C15A C14A C13A 0.3(7)
C16 C11 C12 C13 2.3(6)
C10 C11 C12 C13 -174.2(4)
C11 C12 C13 C14 -2.8(6)
C11C C12C C13C C14C -0.2(7)
N1C C9C C8C C7C -175.0(4)
C4C C9C C8C C7C 2.1(7)
C2C N1C C10C O10C -166.9(4)
C9C N1C C10C O10C -0.5(7)
C2C N1C C10C C11C 10.8(6)
C9C N1C C10C C11C 177.2(4)
C12C C11C C10C O10C 55.6(6)
C16C C11C C10C O10C -122.5(5)
C12C C11C C10C N1C -122.1(4)
C16C C11C C10C N1C 59.9(6)
C16B C11B C12B C13B 0.0(6)
C10B C11B C12B C13B 173.5(4)
C12B C11B C16B C15B -2.6(6)
C10B C11B C16B C15B -176.2(4)
C14B C15B C16B C11B 2.6(6)
C15A C14A C13A C12A -1.8(6)
C11A C12A C13A C14A 1.4(6)
C4C C5C C6C C7C 2.8(6)
N51C C5C C6C C7C -179.8(4)
C16B C15B C14B C13B 0.1(7)
C12C C11C C16C C15C 1.0(6)
C10C C11C C16C C15C 179.0(4)
C12C C13C C14C C15C 0.7(7)
C15B C14B C13B C12B -2.7(7)
C11B C12B C13B C14B 2.6(7)
C12 C11 C16 C15 0.2(6)
C10 C11 C16 C15 176.8(4)
C14 C15 C16 C11 -2.2(7)
C12 C13 C14 C15 0.8(7)
C16 C15 C14 C13 1.7(7)
C9C C8C C7C C6C -0.9(7)
C5C C6C C7C C8C -1.6(7)
C13C C14C C15C C16C -0.3(7)
C11C C16C C15C C14C -0.5(7)
